data_7048179
loop_
_publ_author_name
'Popov, Damir A.'
'Luna, John M.'
'Orchanian, Nicholas M.'
'Haiges, Ralf'
'Downes, Courtney A.'
'Marinescu, Smaranda C.'

_publ_section_title
;
 A 2,2'-bipyridine-containing covalent organic framework bearing
 rhenium(i) tricarbonyl moieties for CO<sub>2</sub> reduction.
;
_journal_issue 48
_journal_name_full 'Dalton transactions (Cambridge, England : 2003)'
_journal_page_first 17450
_journal_page_last 17460
_journal_paper_doi 10.1039/c8dt00125a
_journal_volume 47
_journal_year 2018
_chemical_formula_moiety 'C13 H10 Cl N4 O3 Re, C3 H7 N O'
_chemical_formula_sum 'C16 H17 Cl N5 O4 Re'
_chemical_formula_weight 564.99
_space_group_crystal_system monoclinic
_space_group_IT_number 15
_space_group_name_Hall '-C 2yc'
_space_group_name_H-M_alt 'C 1 2/c 1'
_symmetry_space_group_name_Hall '-C 2yc'
_symmetry_space_group_name_H-M 'C 1 2/c 1'
_atom_sites_solution_hydrogens mixed
_audit_update_record
;
2018-01-11 deposited with the CCDC.
2018-11-19 downloaded from the CCDC.
;
_cell_angle_alpha 90
_cell_angle_beta 98.2270(10)
_cell_angle_gamma 90
_cell_formula_units_Z 8
_cell_length_a 26.2689(18)
_cell_length_b 8.5420(6)
_cell_length_c 17.5006(12)
_cell_measurement_reflns_used 320
_cell_measurement_temperature 100.(2)
_cell_measurement_theta_max 30.5032
_cell_measurement_theta_min 2.4447
_cell_volume 3886.5(5)
_computing_cell_refinement 'APEX2 v2014.1-1 (Bruker AXS)'
_computing_data_collection 'Bruker Instrument Service v2012.12.0.3'
_computing_data_reduction 'SAINT V8.34A (Bruker AXS, 2013)'
_computing_structure_refinement 'SHELXTL XLMP 2014/1 (Bruker AXS)'
_computing_structure_solution 'SHELXTL XT 2014/1 (Bruker AXS)'
_diffrn_ambient_temperature 100.(2)
_diffrn_measured_fraction_theta_full 0.997
_diffrn_measured_fraction_theta_max 0.997
_diffrn_measurement_device_type 'Bruker APEX II CCD'
_diffrn_measurement_method 'omega- and phi-scans'
_diffrn_radiation_monochromator 'TRIUMPH curved-crystal'
_diffrn_radiation_type 'MoK\a '
_diffrn_radiation_wavelength 0.71073
_diffrn_reflns_av_R_equivalents 0.0292
_diffrn_reflns_av_unetI/netI 0.0166
_diffrn_reflns_limit_h_max 37
_diffrn_reflns_limit_h_min -37
_diffrn_reflns_limit_k_max 12
_diffrn_reflns_limit_k_min -12
_diffrn_reflns_limit_l_max 24
_diffrn_reflns_limit_l_min -24
_diffrn_reflns_number 46175
_diffrn_reflns_theta_full 30.50
_diffrn_reflns_theta_max 30.50
_diffrn_reflns_theta_min 1.57
_diffrn_source 'fine-focus tube'
_exptl_absorpt_coefficient_mu 6.422
_exptl_absorpt_correction_T_max 0.56
_exptl_absorpt_correction_T_min 0.12
_exptl_absorpt_correction_type multi-scan
_exptl_absorpt_process_details 'Bruker SADABS V2012/1'
_exptl_crystal_colour yellow
_exptl_crystal_density_diffrn 1.931
_exptl_crystal_density_method 'not measured'
_exptl_crystal_description prism
_exptl_crystal_F_000 2176
_exptl_crystal_size_max 0.575
_exptl_crystal_size_mid 0.102
_exptl_crystal_size_min 0.101
_refine_diff_density_max 0.701
_refine_diff_density_min -0.595
_refine_ls_extinction_method none
_refine_ls_goodness_of_fit_ref 1.029
_refine_ls_hydrogen_treatment mixed
_refine_ls_matrix_type full
_refine_ls_number_parameters 310
_refine_ls_number_reflns 5911
_refine_ls_number_restraints 14
_refine_ls_restrained_S_all 1.028
_refine_ls_R_factor_all 0.0163
_refine_ls_R_factor_gt 0.0136
_refine_ls_shift/su_max 0.007
_refine_ls_shift/su_mean 0.000
_refine_ls_structure_factor_coef Fsqd
_refine_ls_weighting_details 'w=1/[\s^2^(Fo^2^)+(0.0128P)^2^+4.9525P] where P=(Fo^2^+2Fc^2^)/3'
_refine_ls_weighting_scheme calc
_refine_ls_wR_factor_gt 0.0308
_refine_ls_wR_factor_ref 0.0317
_reflns_number_gt 5468
_reflns_number_total 5911
_reflns_threshold_expression 'I > 2\s(I)'
_cod_data_source_file c8dt00125a2.cif
_cod_data_source_block I
_cod_depositor_comments 'Adding full bibliography for 7048179.cif.'
_cod_database_code 7048179

loop_
_space_group_symop_operation_xyz
'x, y, z'
'-x, y, -z+1/2'
'x+1/2, y+1/2, z'
'-x+1/2, y+1/2, -z+1/2'
'-x, -y, -z'
'x, -y, z-1/2'
'-x+1/2, -y+1/2, -z'
'x+1/2, -y+1/2, z-1/2'

loop_
_atom_site_type_symbol
_atom_site_label
_atom_site_fract_x
_atom_site_fract_y
_atom_site_fract_z
_atom_site_U_iso_or_equiv
_atom_site_adp_type
_atom_site_calc_flag
_atom_site_refinement_flags_adp
_atom_site_refinement_flags_occupancy
_atom_site_refinement_flags_posn
_atom_site_occupancy
_atom_site_disorder_assembly
_atom_site_disorder_group
C C1 0.44313(7) 0.5975(2) 0.50975(11) 0.0248(4) Uani d . . . 1.0 . .
C C2 0.40503(6) 0.31596(19) 0.46988(9) 0.0170(3) Uani d . . . 1.0 . .
C C3 0.41292(7) 0.5230(2) 0.35886(12) 0.0247(4) Uani d . . . 1.0 . .
C C4 0.35350(6) 0.86233(18) 0.38459(8) 0.0143(3) Uani d . . . 1.0 . .
H H4 0.3718 0.8289 0.3445 0.017 Uiso calc U . R 1.0 . .
C C5 0.33188(6) 1.01231(18) 0.37999(9) 0.0153(3) Uani d . . . 1.0 . .
C C6 0.30669(6) 1.06024(18) 0.44190(9) 0.0156(3) Uani d . . . 1.0 . .
H H6 0.2922 1.1621 0.4422 0.019 Uiso calc U . R 1.0 . .
C C7 0.30322(6) 0.95880(17) 0.50189(9) 0.0145(3) Uani d . . . 1.0 . .
H H7 0.2864 0.9911 0.5438 0.017 Uiso calc U . R 1.0 . .
C C8 0.32426(5) 0.80871(17) 0.50174(8) 0.0122(3) Uani d . . . 1.0 . .
C C9 0.31979(6) 0.69073(17) 0.56105(8) 0.0127(3) Uani d . . . 1.0 . .
C C10 0.29552(6) 0.71880(18) 0.62603(9) 0.0145(3) Uani d . . . 1.0 . .
H H10 0.282 0.8196 0.6341 0.017 Uiso calc U . R 1.0 . .
C C11 0.29131(6) 0.60042(19) 0.67815(8) 0.0158(3) Uani d . . . 1.0 . .
H H11 0.2747 0.6193 0.7221 0.019 Uiso calc U . R 1.0 . .
C C12 0.31159(6) 0.45152(17) 0.66623(9) 0.0147(3) Uani d . . . 1.0 . .
C C13 0.33563(6) 0.43225(18) 0.60072(9) 0.0154(3) Uani d . . . 1.0 . .
H H13 0.3496 0.3326 0.5915 0.018 Uiso calc U . R 1.0 . .
Cl Cl1 0.29565(2) 0.45759(4) 0.37834(2) 0.01452(7) Uani d . . . 1.0 . .
H H1N 0.3502(8) 1.072(2) 0.2830(10) 0.023(5) Uiso d . . D 1.0 . .
H H2N 0.3242(8) 1.1979(19) 0.3188(12) 0.030(6) Uiso d . . D 1.0 . .
H H3N 0.3245(7) 0.250(2) 0.7094(12) 0.024(5) Uiso d . . D 1.0 . .
H H4N 0.3012(8) 0.353(3) 0.7588(9) 0.026(6) Uiso d . . D 1.0 . .
N N1 0.34952(5) 0.76330(15) 0.44323(7) 0.0129(2) Uani d . . . 1.0 . .
N N2 0.33997(5) 0.54815(14) 0.54997(7) 0.0124(2) Uani d . . . 1.0 . .
N N3 0.33546(7) 1.10704(17) 0.31869(8) 0.0236(3) Uani d . . D 1.0 . .
N N4 0.30663(6) 0.32860(17) 0.71490(8) 0.0200(3) Uani d . . D 1.0 . .
O O1 0.48004(5) 0.64102(18) 0.54627(10) 0.0424(4) Uani d . . . 1.0 . .
O O2 0.42118(5) 0.19245(14) 0.48387(8) 0.0244(3) Uani d . . . 1.0 . .
O O3 0.43180(7) 0.51830(19) 0.30347(10) 0.0433(4) Uani d . . . 1.0 . .
Re Re1 0.38089(2) 0.52721(2) 0.45113(2) 0.01279(2) Uani d . . . 1.0 . .
C C14_a 0.4963(3) -0.0019(13) 0.3633(4) 0.0386(18) Uani d . P D 0.510(3) A 1
H H14A_a 0.4959 -0.1118 0.3794 0.058 Uiso calc U P R 0.510(3) A 1
H H14B_a 0.4657 0.0202 0.326 0.058 Uiso calc U P R 0.510(3) A 1
H H14C_a 0.4965 0.0659 0.4085 0.058 Uiso calc U P R 0.510(3) A 1
C C15_a 0.54975(17) 0.1840(5) 0.2974(3) 0.0369(10) Uani d . P D 0.510(3) A 1
H H15A_a 0.5169 0.24 0.2892 0.055 Uiso calc U P R 0.510(3) A 1
H H15B_a 0.5632 0.1747 0.2481 0.055 Uiso calc U P R 0.510(3) A 1
H H15C_a 0.5743 0.242 0.3343 0.055 Uiso calc U P R 0.510(3) A 1
C C16_a 0.57729(17) -0.0839(6) 0.3243(2) 0.0284(9) Uani d . P D 0.510(3) A 1
H H16_a 0.5686 -0.1886 0.3355 0.034 Uiso calc U P R 0.510(3) A 1
N N5_a 0.54204(13) 0.0274(4) 0.32797(18) 0.0278(8) Uani d . P D 0.510(3) A 1
O O4_a 0.6220(4) -0.057(3) 0.3067(10) 0.028(2) Uani d . P D 0.510(3) A 1
C C14A_b 0.5022(3) 0.0271(12) 0.6123(4) 0.0283(13) Uani d . P D 0.490(3) A 2
H H14D_b 0.5047 0.0887 0.5657 0.043 Uiso calc U P R 0.490(3) A 2
H H14E_b 0.4948 -0.0823 0.5979 0.043 Uiso calc U P R 0.490(3) A 2
H H14F_b 0.5348 0.0332 0.6471 0.043 Uiso calc U P R 0.490(3) A 2
C C15A_b 0.46590(16) 0.2524(4) 0.6767(2) 0.0301(9) Uani d . P D 0.490(3) A 2
H H15D_b 0.4366 0.2808 0.7026 0.045 Uiso calc U P R 0.490(3) A 2
H H15E_b 0.4667 0.3206 0.6318 0.045 Uiso calc U P R 0.490(3) A 2
H H15F_b 0.4979 0.2649 0.7126 0.045 Uiso calc U P R 0.490(3) A 2
C C16A_b 0.41954(16) 0.0078(5) 0.6598(2) 0.0224(8) Uani d . P D 0.490(3) A 2
H H16A_b 0.4135 -0.0914 0.6357 0.027 Uiso calc U P R 0.490(3) A 2
N N5A_b 0.46077(11) 0.0896(4) 0.65115(16) 0.0203(7) Uani d . P D 0.490(3) A 2
O O4A_b 0.3873(5) 0.066(3) 0.7019(10) 0.028(2) Uani d . P D 0.490(3) A 2

loop_
_atom_site_aniso_label
_atom_site_aniso_U_11
_atom_site_aniso_U_22
_atom_site_aniso_U_33
_atom_site_aniso_U_12
_atom_site_aniso_U_13
_atom_site_aniso_U_23
C1 0.0175(8) 0.0189(8) 0.0391(10) 0.0040(6) 0.0083(7) -0.0033(7)
C2 0.0142(7) 0.0177(7) 0.0198(7) 0.0011(6) 0.0042(6) -0.0003(6)
C3 0.0268(9) 0.0178(8) 0.0326(9) 0.0033(7) 0.0145(7) 0.0015(7)
C4 0.0175(7) 0.0130(7) 0.0135(6) -0.0005(5) 0.0053(5) -0.0018(5)
C5 0.0179(7) 0.0125(7) 0.0158(7) -0.0015(5) 0.0036(6) 0.0001(5)
C6 0.0183(7) 0.0107(6) 0.0186(7) 0.0015(5) 0.0049(6) -0.0003(5)
C7 0.0159(7) 0.0130(7) 0.0152(7) 0.0003(5) 0.0043(5) -0.0014(5)
C8 0.0119(6) 0.0121(6) 0.0128(6) -0.0005(5) 0.0024(5) -0.0004(5)
C9 0.0128(6) 0.0117(6) 0.0134(6) 0.0009(5) 0.0016(5) 0.0002(5)
C10 0.0154(7) 0.0137(7) 0.0145(7) 0.0019(5) 0.0025(5) -0.0009(5)
C11 0.0177(7) 0.0178(7) 0.0120(6) 0.0011(6) 0.0030(5) -0.0007(5)
C12 0.0165(7) 0.0136(7) 0.0134(6) -0.0017(5) -0.0001(5) 0.0011(5)
C13 0.0175(7) 0.0119(7) 0.0166(7) 0.0015(5) 0.0018(5) 0.0006(5)
Cl1 0.01831(16) 0.01254(16) 0.01299(15) 0.00264(12) 0.00321(12) -0.00070(12)
N1 0.0148(6) 0.0108(6) 0.0138(6) 0.0002(4) 0.0040(5) -0.0006(4)
N2 0.0125(6) 0.0120(6) 0.0126(6) 0.0012(4) 0.0019(4) -0.0002(4)
N3 0.0414(9) 0.0140(7) 0.0179(7) 0.0072(6) 0.0131(6) 0.0038(5)
N4 0.0308(8) 0.0149(6) 0.0154(6) 0.0011(6) 0.0067(6) 0.0032(5)
O1 0.0195(7) 0.0347(8) 0.0710(11) -0.0009(6) 0.0000(7) -0.0234(8)
O2 0.0219(6) 0.0158(6) 0.0356(7) 0.0058(5) 0.0043(5) 0.0026(5)
O3 0.0560(11) 0.0392(9) 0.0436(9) 0.0051(7) 0.0379(8) 0.0017(7)
Re1 0.01278(3) 0.01003(3) 0.01663(3) 0.00182(2) 0.00580(2) -0.00007(2)
C14_a 0.032(3) 0.055(5) 0.031(4) -0.001(2) 0.013(3) -0.009(3)
C15_a 0.043(2) 0.030(2) 0.040(2) 0.0060(18) 0.0147(19) -0.0066(17)
C16_a 0.036(2) 0.030(2) 0.0209(18) 0.004(2) 0.0078(15) 0.0043(17)
N5_a 0.0252(17) 0.037(2) 0.0228(15) 0.0045(13) 0.0082(12) -0.0009(13)
O4_a 0.018(4) 0.030(2) 0.037(3) 0.000(4) 0.004(3) 0.005(2)
C14A_b 0.016(2) 0.042(3) 0.029(4) 0.0039(18) 0.009(2) 0.001(3)
C15A_b 0.034(2) 0.0200(18) 0.036(2) -0.0060(15) 0.0040(17) -0.0046(15)
C16A_b 0.026(2) 0.020(2) 0.0225(19) -0.0003(16) 0.0059(14) 0.0007(15)
N5A_b 0.0221(15) 0.0203(15) 0.0194(14) -0.0015(12) 0.0060(11) -0.0032(11)
O4A_b 0.013(3) 0.036(4) 0.035(4) 0.001(3) 0.008(4) 0.016(3)

loop_
_atom_type_symbol
_atom_type_description
_atom_type_scat_dispersion_real
_atom_type_scat_dispersion_imag
_atom_type_scat_source
C C 0.0033 0.0016 'International Tables Vol C Tables 4.2.6.8 and 6.1.1.4'
H H 0.0000 0.0000 'International Tables Vol C Tables 4.2.6.8 and 6.1.1.4'
N N 0.0061 0.0033 'International Tables Vol C Tables 4.2.6.8 and 6.1.1.4'
O O 0.0106 0.0060 'International Tables Vol C Tables 4.2.6.8 and 6.1.1.4'
Cl Cl 0.1484 0.1585 'International Tables Vol C Tables 4.2.6.8 and 6.1.1.4'
Re Re -1.0185 7.2310 'International Tables Vol C Tables 4.2.6.8 and 6.1.1.4'

loop_
_geom_angle_atom_site_label_1
_geom_angle_atom_site_label_2
_geom_angle_atom_site_label_3
_geom_angle
O1 C1 Re1 178.51(17)
O2 C2 Re1 176.71(15)
O3 C3 Re1 179.02(18)
N1 C4 C5 122.98(14)
N1 C4 H4 118.5
C5 C4 H4 118.5
N3 C5 C4 121.18(14)
N3 C5 C6 121.86(14)
C4 C5 C6 116.96(14)
C7 C6 C5 119.61(14)
C7 C6 H6 120.2
C5 C6 H6 120.2
C6 C7 C8 120.52(14)
C6 C7 H7 119.7
C8 C7 H7 119.7
N1 C8 C7 120.09(13)
N1 C8 C9 115.90(13)
C7 C8 C9 123.98(13)
N2 C9 C10 120.21(13)
N2 C9 C8 116.44(13)
C10 C9 C8 123.35(13)
C11 C10 C9 120.06(14)
C11 C10 H10 120.0
C9 C10 H10 120.0
C10 C11 C12 119.87(14)
C10 C11 H11 120.1
C12 C11 H11 120.1
N4 C12 C13 120.99(14)
N4 C12 C11 121.96(14)
C13 C12 C11 117.02(14)
N2 C13 C12 123.12(14)
N2 C13 H13 118.4
C12 C13 H13 118.4
C4 N1 C8 119.78(13)
C4 N1 Re1 124.14(10)
C8 N1 Re1 116.09(10)
C13 N2 C9 119.71(13)
C13 N2 Re1 124.31(10)
C9 N2 Re1 115.92(10)
C5 N3 H1N 118.2(15)
C5 N3 H2N 119.4(15)
H1N N3 H2N 122.(2)
C12 N4 H3N 116.1(15)
C12 N4 H4N 115.5(16)
H3N N4 H4N 119.(2)
C1 Re1 C3 90.76(8)
C1 Re1 C2 88.11(7)
C3 Re1 C2 87.28(7)
C1 Re1 N2 91.70(6)
C3 Re1 N2 174.72(6)
C2 Re1 N2 97.47(6)
C1 Re1 N1 91.74(6)
C3 Re1 N1 99.86(6)
C2 Re1 N1 172.86(6)
N2 Re1 N1 75.40(5)
C1 Re1 Cl1 174.69(5)
C3 Re1 Cl1 92.03(6)
C2 Re1 Cl1 96.53(5)
N2 Re1 Cl1 85.15(3)
N1 Re1 Cl1 83.33(3)
N5_a C14_a H14A_a 109.5
N5_a C14_a H14B_a 109.5
H14A_a C14_a H14B_a 109.5
N5_a C14_a H14C_a 109.5
H14A_a C14_a H14C_a 109.5
H14B_a C14_a H14C_a 109.5
N5_a C15_a H15A_a 109.5
N5_a C15_a H15B_a 109.5
H15A_a C15_a H15B_a 109.5
N5_a C15_a H15C_a 109.5
H15A_a C15_a H15C_a 109.5
H15B_a C15_a H15C_a 109.5
O4_a C16_a N5_a 123.6(11)
O4_a C16_a H16_a 118.2
N5_a C16_a H16_a 118.2
C16_a N5_a C14_a 121.4(5)
C16_a N5_a C15_a 120.0(3)
C14_a N5_a C15_a 118.7(5)
N5A_b C14A_b H14D_b 109.5
N5A_b C14A_b H14E_b 109.5
H14D_b C14A_b H14E_b 109.5
N5A_b C14A_b H14F_b 109.5
H14D_b C14A_b H14F_b 109.5
H14E_b C14A_b H14F_b 109.5
N5A_b C15A_b H15D_b 109.5
N5A_b C15A_b H15E_b 109.5
H15D_b C15A_b H15E_b 109.5
N5A_b C15A_b H15F_b 109.5
H15D_b C15A_b H15F_b 109.5
H15E_b C15A_b H15F_b 109.5
O4A_b C16A_b N5A_b 118.6(10)
O4A_b C16A_b H16A_b 120.7
N5A_b C16A_b H16A_b 120.7
C16A_b N5A_b C15A_b 120.8(3)
C16A_b N5A_b C14A_b 122.6(5)
C15A_b N5A_b C14A_b 116.5(5)

loop_
_geom_bond_atom_site_label_1
_geom_bond_atom_site_label_2
_geom_bond_distance
C1 O1 1.144(2)
C1 Re1 1.8990(18)
C2 O2 1.150(2)
C2 Re1 1.9252(16)
C3 O3 1.151(2)
C3 Re1 1.9249(18)
C4 N1 1.3456(19)
C4 C5 1.399(2)
C4 H4 0.95
C5 N3 1.358(2)
C5 C6 1.409(2)
C6 C7 1.374(2)
C6 H6 0.95
C7 C8 1.396(2)
C7 H7 0.95
C8 N1 1.3539(18)
C8 C9 1.464(2)
C9 N2 1.3533(19)
C9 C10 1.402(2)
C10 C11 1.377(2)
C10 H10 0.95
C11 C12 1.406(2)
C11 H11 0.95
C12 N4 1.370(2)
C12 C13 1.396(2)
C13 N2 1.3457(19)
C13 H13 0.95
Cl1 Re1 2.4848(4)
N1 Re1 2.1755(13)
N2 Re1 2.1707(13)
N3 H1N 0.834(15)
N3 H2N 0.830(15)
N4 H3N 0.830(15)
N4 H4N 0.827(15)
C14_a N5_a 1.449(7)
C14_a H14A_a 0.98
C14_a H14B_a 0.98
C14_a H14C_a 0.98
C15_a N5_a 1.466(5)
C15_a H15A_a 0.98
C15_a H15B_a 0.98
C15_a H15C_a 0.98
C16_a O4_a 1.276(11)
C16_a N5_a 1.335(5)
C16_a H16_a 0.95
C14A_b N5A_b 1.464(7)
C14A_b H14D_b 0.98
C14A_b H14E_b 0.98
C14A_b H14F_b 0.98
C15A_b N5A_b 1.460(5)
C15A_b H15D_b 0.98
C15A_b H15E_b 0.98
C15A_b H15F_b 0.98
C16A_b O4A_b 1.296(12)
C16A_b N5A_b 1.316(5)
C16A_b H16A_b 0.95
